data_1008438
loop_
_publ_author_name
'Martin, C'
'Provost, J'
'Bourgault, D'
'Domenges, B'
'Michel, C'
'Hervieu, M'
'Raveau, B'

_publ_section_title
;
Structural peculiarities of the "1212" superconductor Tl~.5~ Pb~.5~
Sr~2~ Ca Cu~2~ O~5~
;
_journal_coden_ASTM PHYCE6
_journal_name_full 'Physica C (Amsterdam) (152,1988-)'
_journal_page_first 460
_journal_page_last 468
_journal_paper_doi 10.1016/0921-4534(89)90271-2
_journal_volume 157
_journal_year 1989
_chemical_formula_structural '(Tl.48 Pb.5 Ca.02) Sr2 (Ca.89 Tl.11) Cu2 O7'
_chemical_formula_sum 'Ca0.91 Cu2 O7 Pb0.5 Sr2 Tl0.59'
_chemical_name_systematic
;
Thallium lead strontium calcium copper oxide *
;
_space_group_IT_number 123
_symmetry_cell_setting tetragonal
_symmetry_Int_Tables_number 123
_symmetry_space_group_name_Hall '-P 4 2'
_symmetry_space_group_name_H-M 'P 4/m m m'
_cell_angle_alpha 90
_cell_angle_beta 90
_cell_angle_gamma 90
_cell_formula_units_Z 1
_cell_length_a 3.795(1)
_cell_length_b 3.795(1)
_cell_length_c 12.094(5)
_cell_volume 174.2
_refine_ls_R_factor_all 0.06
_cod_duplicate_entry 1001411
_cod_original_formula_sum 'Ca.91 Cu2 O7 Pb.5 Sr2 Tl.59'
_cod_database_code 1008438

loop_
_symmetry_equiv_pos_as_xyz
x,y,z
-x,-y,z
-x,y,z
x,-y,z
-y,x,z
y,-x,z
y,x,z
-y,-x,z
-x,-y,-z
x,y,-z
x,-y,-z
-x,y,-z
y,-x,-z
-y,x,-z
-y,-x,-z
y,x,-z

loop_
_atom_site_label
_atom_site_type_symbol
_atom_site_symmetry_multiplicity
_atom_site_Wyckoff_symbol
_atom_site_fract_x
_atom_site_fract_y
_atom_site_fract_z
_atom_site_occupancy
_atom_site_attached_hydrogens
_atom_site_calc_flag
Tl1 Tl1+ 1 d 0.5 0.5 0.5 0.48 0 d
Pb1 Pb2+ 1 d 0.5 0.5 0.5 0.5 0 d
Ca1 Ca2+ 1 d 0.5 0.5 0.5 0.02 0 d
Sr1 Sr2+ 2 g 0. 0. 0.2808(9) 1. 0 d
Ca2 Ca2+ 1 a 0. 0. 0. 0.89 0 d
Tl2 Tl1+ 1 a 0. 0. 0. 0.11 0 d
Cu1 Cu3+ 2 h 0.5 0.5 0.135(1) 1. 0 d
O1 O2- 4 i 0. 0.5 0.135(4) 1. 0 d
O2 O2- 2 h 0.5 0.5 0.305(7) 1. 0 d
O3 O2- 4 k 0.08(2) 0.08(2) 0.5 0.25 0 d

loop_
_atom_type_symbol
_atom_type_oxidation_number
Tl1+ 1.000
Pb2+ 2.000
Ca2+ 2.000
Sr2+ 2.000
Cu3+ 3.300
O2- -2.000
